data_1544192
loop_
_publ_author_name
'Posel, Maciej'
'Stoeckli-Evans, Helen'

_publ_section_title
;
 (<i>E</i>)-<i>N</i>,<i>N</i>'-(1,2-Dicyanoethene-1,2-diyl)dipicolinamide
;
_journal_issue 9
_journal_name_full IUCrData
_journal_page_first x161464
_journal_paper_doi 10.1107/S2414314616014644
_journal_volume 1
_journal_year 2016
_chemical_formula_iupac 'C16 H10 N6 O2'
_chemical_formula_moiety 'C16 H10 N6 O2'
_chemical_formula_sum 'C16 H10 N6 O2'
_chemical_formula_weight 318.30
_chemical_name_systematic
;
(<i>E</i>)-<i>N</i>,<i>N</i>'-(1,2-Dicyanoethene-1,2-diyl)dipicolinamide
;
_space_group_crystal_system triclinic
_space_group_IT_number 2
_space_group_name_Hall '-P 1'
_space_group_name_H-M_alt 'P -1'
_symmetry_space_group_name_Hall '-P 1'
_symmetry_space_group_name_H-M 'P -1'
_atom_sites_solution_hydrogens mixed
_audit_creation_method SHELXL-2014/6
_cell_angle_alpha 106.819(19)
_cell_angle_beta 96.077(18)
_cell_angle_gamma 92.804(18)
_cell_formula_units_Z 1
_cell_length_a 5.1939(11)
_cell_length_b 8.0697(17)
_cell_length_c 9.1482(15)
_cell_measurement_reflns_used 18
_cell_measurement_temperature 293(2)
_cell_measurement_theta_max 19.5
_cell_measurement_theta_min 12.5
_cell_volume 363.69(13)
_computing_cell_refinement
;
STADI4 (Stoe & Cie, 1997)
;
_computing_data_collection
;
STADI4 (Stoe & Cie, 1997)
;
_computing_data_reduction
;
X-RED (Stoe & Cie, 1997)
;
_computing_molecular_graphics
;
PLATON (Spek, 2009) and Mercury (Macrae <i>et al.</i>,  2008)
;
_computing_publication_material
;
SHELXL2014/6 (Sheldrick, 2015), PLATON (Spek, 2009) and
publCIF (Westrip,
2010)
;
_computing_structure_refinement
;
<i>SHELXL2014/6</i> (Sheldrick, 2015)
;
_computing_structure_solution
;
SHELXS-97 (Sheldrick, 2008)
;
_diffrn_ambient_temperature 293(2)
_diffrn_measured_fraction_theta_full 0.974
_diffrn_measured_fraction_theta_max 0.999
_diffrn_measurement_device 'STOE--Siemens AED2, 4-circle'
_diffrn_measurement_method '\w/2\q scans'
_diffrn_radiation_monochromator 'plane graphite'
_diffrn_radiation_source 'fine-focus sealed tube'
_diffrn_radiation_type MoK\a
_diffrn_radiation_wavelength 0.71073
_diffrn_reflns_av_R_equivalents 0.0
_diffrn_reflns_limit_h_max 6
_diffrn_reflns_limit_h_min -6
_diffrn_reflns_limit_k_max 9
_diffrn_reflns_limit_k_min -9
_diffrn_reflns_limit_l_max 10
_diffrn_reflns_limit_l_min 0
_diffrn_reflns_number 1281
_diffrn_reflns_theta_full 25.242
_diffrn_reflns_theta_max 25.011
_diffrn_reflns_theta_min 2.646
_diffrn_standards_decay_% 4
_diffrn_standards_interval_time 60
_diffrn_standards_number 3
_exptl_absorpt_coefficient_mu 0.102
_exptl_absorpt_correction_type none
_exptl_crystal_colour yellow
_exptl_crystal_density_diffrn 1.444
_exptl_crystal_description needle
_exptl_crystal_F_000 164
_exptl_crystal_size_max 0.722
_exptl_crystal_size_mid 0.304
_exptl_crystal_size_min 0.304
_refine_diff_density_max 0.170
_refine_diff_density_min -0.169
_refine_ls_extinction_coef 0.063(14)
_refine_ls_extinction_expression Fc^*^=kFc[1+0.001xFc^2^\l^3^/sin(2\q)]^-1/4^
_refine_ls_extinction_method SHELXL
_refine_ls_goodness_of_fit_ref 1.404
_refine_ls_hydrogen_treatment mixed
_refine_ls_matrix_type full
_refine_ls_number_parameters 114
_refine_ls_number_reflns 1281
_refine_ls_number_restraints 0
_refine_ls_restrained_S_all 1.404
_refine_ls_R_factor_all 0.0781
_refine_ls_R_factor_gt 0.0728
_refine_ls_shift/su_max 0.000
_refine_ls_shift/su_mean 0.000
_refine_ls_structure_factor_coef Fsqd
_refine_ls_weighting_details 'w=1/[\s^2^(Fo^2^)+(0.0451P)^2^+0.1443P] where P=(Fo^2^+2Fc^2^)/3'
_refine_ls_weighting_scheme calc
_refine_ls_wR_factor_gt 0.1522
_refine_ls_wR_factor_ref 0.1551
_reflns_number_gt 1196
_reflns_number_total 1281
_reflns_threshold_expression 'I > 2\s(I)'
_cod_data_source_file hg4014sup1.cif
_cod_data_source_block I
_cod_database_code 1544192
_shelx_space_group_comment
;
The symmetry employed for this shelxl refinement is uniquely defined
by the following loop, which should always be used as a source of
symmetry information in preference to the above space-group names.
They are only intended as comments.
;
_shelx_estimated_absorpt_t_min 0.930
_shelx_estimated_absorpt_t_max 0.970
_shelxl_version_number 2014/6

loop_
_space_group_symop_operation_xyz
'x, y, z'
'-x, -y, -z'

loop_
_atom_site_type_symbol
_atom_site_label
_atom_site_fract_x
_atom_site_fract_y
_atom_site_fract_z
_atom_site_U_iso_or_equiv
_atom_site_adp_type
_atom_site_calc_flag
_atom_site_occupancy
O O1 0.8969(4) 0.4716(3) 0.2158(2) 0.0663(7) Uani d 1
N N1 0.3495(4) 0.1893(3) 0.0137(3) 0.0459(6) Uani d 1
N N2 0.5113(4) 0.4118(3) 0.2910(3) 0.0440(6) Uani d 1
H H2N 0.359(7) 0.360(4) 0.255(4) 0.069(10) Uiso d 1
N N3 0.9259(6) 0.7628(4) 0.5384(3) 0.0728(9) Uani d 1
C C1 0.2632(5) 0.0829(4) -0.1254(3) 0.0524(8) Uani d 1
H H1 0.1094 0.0137 -0.1371 0.063 Uiso calc 1
C C2 0.3889(6) 0.0691(4) -0.2533(3) 0.0573(8) Uani d 1
H H2 0.3210 -0.0075 -0.3483 0.069 Uiso calc 1
C C3 0.6154(6) 0.1702(4) -0.2379(3) 0.0573(8) Uani d 1
H H3 0.7030 0.1644 -0.3226 0.069 Uiso calc 1
C C4 0.7115(6) 0.2807(4) -0.0949(3) 0.0492(7) Uani d 1
H H4 0.8652 0.3506 -0.0807 0.059 Uiso calc 1
C C5 0.5737(5) 0.2848(3) 0.0266(3) 0.0405(6) Uani d 1
C C6 0.6791(5) 0.3986(4) 0.1837(3) 0.0441(7) Uani d 1
C C7 0.5678(5) 0.5119(3) 0.4442(3) 0.0396(6) Uani d 1
C C8 0.7738(5) 0.6490(4) 0.4874(3) 0.0473(7) Uani d 1

loop_
_atom_site_aniso_label
_atom_site_aniso_U_11
_atom_site_aniso_U_22
_atom_site_aniso_U_33
_atom_site_aniso_U_12
_atom_site_aniso_U_13
_atom_site_aniso_U_23
O1 0.0450(12) 0.0910(17) 0.0489(13) -0.0214(11) 0.0134(9) 0.0003(11)
N1 0.0381(12) 0.0477(13) 0.0495(14) -0.0021(10) 0.0072(10) 0.0110(11)
N2 0.0359(12) 0.0535(14) 0.0370(13) -0.0098(10) 0.0077(10) 0.0059(10)
N3 0.0664(18) 0.0739(19) 0.0645(18) -0.0321(16) 0.0050(14) 0.0064(15)
C1 0.0429(16) 0.0514(17) 0.0549(19) -0.0035(13) -0.0033(13) 0.0077(14)
C2 0.0615(19) 0.0557(18) 0.0441(17) 0.0014(15) -0.0043(14) 0.0027(14)
C3 0.0638(19) 0.067(2) 0.0387(16) 0.0033(16) 0.0120(14) 0.0109(14)
C4 0.0456(16) 0.0547(17) 0.0454(17) -0.0026(13) 0.0110(12) 0.0110(13)
C5 0.0391(14) 0.0423(14) 0.0387(15) 0.0025(11) 0.0071(11) 0.0093(11)
C6 0.0383(14) 0.0499(16) 0.0437(16) -0.0027(12) 0.0097(12) 0.0127(12)
C7 0.0335(13) 0.0436(15) 0.0394(15) -0.0050(11) 0.0071(10) 0.0094(11)
C8 0.0426(15) 0.0563(17) 0.0391(15) -0.0094(13) 0.0082(12) 0.0093(13)

loop_
_atom_type_symbol
_atom_type_description
_atom_type_scat_dispersion_real
_atom_type_scat_dispersion_imag
_atom_type_scat_source
C C 0.0033 0.0016 'International Tables Vol C Tables 4.2.6.8 and 6.1.1.4'
H H 0.0000 0.0000 'International Tables Vol C Tables 4.2.6.8 and 6.1.1.4'
N N 0.0061 0.0033 'International Tables Vol C Tables 4.2.6.8 and 6.1.1.4'
O O 0.0106 0.0060 'International Tables Vol C Tables 4.2.6.8 and 6.1.1.4'

loop_
_geom_angle_atom_site_label_1
_geom_angle_atom_site_label_2
_geom_angle_atom_site_label_3
_geom_angle_site_symmetry_1
_geom_angle
C1 N1 C5 . 116.4(2)
C6 N2 C7 . 124.1(2)
C6 N2 H2N . 115(2)
C7 N2 H2N . 121(2)
N1 C1 C2 . 123.7(3)
N1 C1 H1 . 118.1
C2 C1 H1 . 118.1
C3 C2 C1 . 118.8(3)
C3 C2 H2 . 120.6
C1 C2 H2 . 120.6
C2 C3 C4 . 118.9(3)
C2 C3 H3 . 120.5
C4 C3 H3 . 120.5
C5 C4 C3 . 118.2(3)
C5 C4 H4 . 120.9
C3 C4 H4 . 120.9
N1 C5 C4 . 123.9(3)
N1 C5 C6 . 116.9(2)
C4 C5 C6 . 119.2(2)
O1 C6 N2 . 122.1(3)
O1 C6 C5 . 123.5(2)
N2 C6 C5 . 114.3(2)
C7 C7 N2 2_666 122.5(3)
C7 C7 C8 2_666 117.8(3)
N2 C7 C8 . 119.7(2)
N3 C8 C7 . 171.7(3)

loop_
_geom_bond_atom_site_label_1
_geom_bond_atom_site_label_2
_geom_bond_site_symmetry_2
_geom_bond_distance
O1 C6 . 1.215(3)
N1 C1 . 1.329(3)
N1 C5 . 1.339(3)
N2 C6 . 1.365(3)
N2 C7 . 1.392(3)
N2 H2N . 0.86(3)
N3 C8 . 1.135(4)
C1 C2 . 1.379(4)
C1 H1 . 0.9300
C2 C3 . 1.369(4)
C2 H2 . 0.9300
C3 C4 . 1.378(4)
C3 H3 . 0.9300
C4 C5 . 1.378(4)
C4 H4 . 0.9300
C5 C6 . 1.493(4)
C7 C7 2_666 1.352(5)
C7 C8 . 1.438(4)

loop_
_geom_hbond_atom_site_label_D
_geom_hbond_atom_site_label_H
_geom_hbond_atom_site_label_A
_geom_hbond_site_symmetry_A
_geom_hbond_distance_DH
_geom_hbond_distance_HA
_geom_hbond_distance_DA
_geom_hbond_angle_DHA
N2 H2N N1 . 0.86(3) 2.23(3) 2.671(3) 111(3)
C2 H2 N3 1_444 0.93 2.61 3.354(4) 138
C4 H4 O1 2_765 0.93 2.51 3.274(4) 140

loop_
_geom_torsion_atom_site_label_1
_geom_torsion_atom_site_label_2
_geom_torsion_atom_site_label_3
_geom_torsion_atom_site_label_4
_geom_torsion_site_symmetry_4
_geom_torsion
C5 N1 C1 C2 . -1.0(4)
N1 C1 C2 C3 . -0.1(5)
C1 C2 C3 C4 . 0.7(5)
C2 C3 C4 C5 . -0.2(4)
C1 N1 C5 C4 . 1.6(4)
C1 N1 C5 C6 . -177.1(2)
C3 C4 C5 N1 . -1.0(4)
C3 C4 C5 C6 . 177.7(3)
C7 N2 C6 O1 . 1.8(5)
C7 N2 C6 C5 . -179.4(2)
N1 C5 C6 O1 . 168.8(3)
C4 C5 C6 O1 . -10.0(4)
N1 C5 C6 N2 . -10.0(4)
C4 C5 C6 N2 . 171.2(3)
C6 N2 C7 C7 2_666 -161.8(3)
C6 N2 C7 C8 . 19.5(4)

_cod_database_fobs_code 1544192
